data_7213138
loop_
_publ_author_name
'Tsue, Hirohito'
'Fujinami, Hideyuki'
'Itakura, Takeshi'
'Tsuchiya, Ryuta'
'Kobayashi, Kimiko'
'Takahashi, Hiroki'
'Hirao, Ken-ichi'

_publ_section_title
;
 8,8&#x2032;-Dialkyl-1,1&#x2032;-biisoquinolines: preparation, absolute
 configuration and unexpected racemization behaviour&#x200A;&#x2020;
;
_journal_issue 24
_journal_name_full 'Journal of the Chemical Society, Perkin Transactions 1'
_journal_page_first 3677
_journal_paper_doi 10.1039/a905161i
_journal_year 1999
_chemical_formula_moiety 'C20 H16 N2 '
_chemical_formula_sum 'C20 H16 N2'
_chemical_formula_weight 284.35
_space_group_IT_number 148
_symmetry_cell_setting trigonal
_symmetry_Int_Tables_number 148
_symmetry_space_group_name_Hall '-R 3'
_symmetry_space_group_name_H-M 'R -3 :H'
_audit_creation_date 'Oct 11 11996'
_cell_angle_alpha 90
_cell_angle_beta 90
_cell_angle_gamma 120
_cell_formula_units_Z 18
_cell_length_a 31.695(2)
_cell_length_b 31.695(2)
_cell_length_c 7.7985(7)
_cell_measurement_reflns_used 25
_cell_measurement_temperature 296.7
_cell_measurement_theta_max 18.34
_cell_measurement_theta_min 10.55
_cell_volume 6784.6(9)
_computing_cell_refinement 'CAD4 express'
_computing_data_collection 'CAD4 express'
_computing_data_reduction 'UNICS III'
_computing_publication_material 'UNICS III'
_computing_structure_refinement 'The Block diagonal least squer'
_computing_structure_solution MULTAN78
_diffrn_ambient_temperature 293
_diffrn_measurement_device_type 'Enraf nonius CAD4'
_diffrn_measurement_method \w
_diffrn_radiation_detector 'scintillation counter'
_diffrn_radiation_monochromator graphite
_diffrn_radiation_source 'CAD4 sealed tube'
_diffrn_radiation_type 'Mo K\a'
_diffrn_radiation_wavelength 0.7107
_diffrn_reflns_limit_h_max 38
_diffrn_reflns_limit_h_min 0
_diffrn_reflns_limit_k_max 38
_diffrn_reflns_limit_k_min 0
_diffrn_reflns_limit_l_max 9
_diffrn_reflns_limit_l_min -9
_diffrn_reflns_number 3053
_diffrn_reflns_reduction_process 'Lp corrections applied'
_diffrn_reflns_theta_max 25.75
_diffrn_reflns_theta_min 2
_diffrn_standards_decay_% -2.40
_diffrn_standards_interval_count 120
_diffrn_standards_number 3
_exptl_absorpt_coefficient_mu 0.074
_exptl_absorpt_correction_T_max 1.000
_exptl_absorpt_correction_T_min 0.986
_exptl_absorpt_correction_type analytical
_exptl_absorpt_process_details Tompa_analytical
_exptl_crystal_colour colorless
_exptl_crystal_density_diffrn 1.253
_exptl_crystal_density_method 'not measured'
_exptl_crystal_description prism
_exptl_crystal_F_000 2700
_exptl_crystal_size_max 0.540
_exptl_crystal_size_mid 0.500
_exptl_crystal_size_min 0.430
_refine_diff_density_max 0.17
_refine_diff_density_min -0.17
_refine_ls_goodness_of_fit_all 2.10
_refine_ls_hydrogen_treatment refall
_refine_ls_matrix_type block
_refine_ls_number_constraints 0
_refine_ls_number_parameters 264
_refine_ls_number_reflns 2215
_refine_ls_number_restraints 0
_refine_ls_R_factor_all 0.0440
_refine_ls_R_factor_gt 0.0440
_refine_ls_shift/su_max 1.36
_refine_ls_structure_factor_coef F
_refine_ls_weighting_details 'w = 1/[\s^2^(Fo) + 0.00078|Fo|^2^]'
_refine_ls_weighting_scheme calc
_refine_ls_wR_factor_gt 0.0410
_refine_ls_wR_factor_ref 0.0410
_reflns_number_gt 2215
_reflns_number_total 2355
_reflns_observed_criterion >2.0sigma(I)
_cod_data_source_file 905161isup1.cif
_cod_data_source_block 1
_cod_original_cell_volume 6784.7(8)
_cod_original_sg_symbol_H-M 'R_-3 '
_cod_original_formula_sum 'C20 H16 N2 '
_cod_database_code 7213138

loop_
_symmetry_equiv_pos_as_xyz
x,y,z
-y,x-y,z
-x+y,-x,z
-x,-y,-z
y,-x+y,-z
x-y,x,-z
2/3+x,1/3+y,1/3+z
2/3-y,1/3+x-y,1/3+z
2/3-x+y,1/3-x,1/3+z
2/3-x,1/3-y,1/3-z
2/3+y,1/3-x+y,1/3-z
2/3+x-y,1/3+x,1/3-z
1/3+x,2/3+y,2/3+z
1/3-y,2/3+x-y,2/3+z
1/3-x+y,2/3-x,2/3+z
1/3-x,2/3-y,2/3-z
1/3+y,2/3-x+y,2/3-z
1/3+x-y,2/3+x,2/3-z

loop_
_atom_site_label
_atom_site_type_symbol
_atom_site_fract_x
_atom_site_fract_y
_atom_site_fract_z
_atom_site_U_iso_or_equiv
_atom_site_adp_type
_atom_site_occupancy
_atom_site_calc_flag
N(2) N 0.2133(1) 0.2273(1) 0.2675(2) 0.042(1) Uani 1.00 d
N(12) N 0.2678(1) 0.1685(1) 0.2369(3) 0.046(1) Uani 1.00 d
C(1) C 0.2235(1) 0.2049(1) 0.1454(3) 0.033(1) Uani 1.00 d
C(3) C 0.2185(1) 0.2719(1) 0.2315(3) 0.048(1) Uani 1.00 d
C(4) C 0.2357(1) 0.2951(1) 0.0798(3) 0.043(1) Uani 1.00 d
C(5) C 0.2667(1) 0.2961(1) -0.2107(3) 0.045(1) Uani 1.00 d
C(6) C 0.2759(1) 0.2729(1) -0.3380(3) 0.050(1) Uani 1.00 d
C(7) C 0.2646(1) 0.2243(1) -0.3159(3) 0.048(1) Uani 1.00 d
C(8) C 0.2467(1) 0.1994(1) -0.1641(3) 0.038(1) Uani 1.00 d
C(9) C 0.2391(1) 0.2241(1) -0.0236(3) 0.031(1) Uani 1.00 d
C(10) C 0.2473(1) 0.2720(1) -0.0516(3) 0.036(1) Uani 1.00 d
C(11) C 0.2230(1) 0.1599(1) 0.2102(3) 0.033(1) Uani 1.00 d
C(13) C 0.2739(1) 0.1326(1) 0.3098(4) 0.053(1) Uani 1.00 d
C(14) C 0.2359(1) 0.0891(1) 0.3591(3) 0.048(1) Uani 1.00 d
C(15) C 0.1479(1) 0.0325(1) 0.3748(3) 0.052(1) Uani 1.00 d
C(16) C 0.1020(1) 0.0221(1) 0.3371(4) 0.059(1) Uani 1.00 d
C(17) C 0.0938(1) 0.0567(1) 0.2546(3) 0.051(1) Uani 1.00 d
C(18) C 0.1311(1) 0.1026(1) 0.2102(3) 0.037(1) Uani 1.00 d
C(19) C 0.1801(1) 0.1147(1) 0.2495(2) 0.032(1) Uani 1.00 d
C(20) C 0.1880(1) 0.0787(1) 0.3294(3) 0.038(1) Uani 1.00 d
C(21) C 0.2337(1) 0.1466(1) -0.1576(3) 0.058(1) Uani 1.00 d
C(22) C 0.1181(1) 0.1369(1) 0.1239(3) 0.052(1) Uani 1.00 d
H(3) H 0.215(1) 0.291(1) 0.334(4) 0.080(8) Uiso 1.00 calc
H(4) H 0.242(1) 0.330(1) 0.056(3) 0.073(7) Uiso 1.00 calc
H(5) H 0.270(1) 0.331(1) -0.223(3) 0.073(7) Uiso 1.00 calc
H(6) H 0.291(1) 0.290(1) -0.457(3) 0.079(8) Uiso 1.00 calc
H(7) H 0.270(1) 0.207(1) -0.420(3) 0.076(7) Uiso 1.00 calc
H(13) H 0.309(1) 0.137(1) 0.307(4) 0.087(8) Uiso 1.00 calc
H(14) H 0.242(1) 0.059(1) 0.403(3) 0.080(8) Uiso 1.00 calc
H(15) H 0.156(1) 0.005(1) 0.436(3) 0.083(8) Uiso 1.00 calc
H(16) H 0.071(1) -0.013(1) 0.377(4) 0.085(8) Uiso 1.00 calc
H(17) H 0.057(1) 0.051(1) 0.218(4) 0.083(8) Uiso 1.00 calc
H(21)1 H 0.256(1) 0.142(1) -0.088(3) 0.082(8) Uiso 1.00 calc
H(21)2 H 0.200(1) 0.126(1) -0.111(3) 0.083(8) Uiso 1.00 calc
H(21)3 H 0.234(1) 0.133(1) -0.271(3) 0.083(8) Uiso 1.00 calc
H(22)1 H 0.135(1) 0.150(1) 0.002(3) 0.076(7) Uiso 1.00 calc
H(22)2 H 0.081(1) 0.120(1) 0.092(3) 0.078(7) Uiso 1.00 calc
H(22)3 H 0.125(1) 0.165(1) 0.205(3) 0.080(8) Uiso 1.00 calc

loop_
_atom_site_aniso_label
_atom_site_aniso_U_11
_atom_site_aniso_U_22
_atom_site_aniso_U_33
_atom_site_aniso_U_12
_atom_site_aniso_U_13
_atom_site_aniso_U_23
N(2) 0.070(1) 0.045(1) 0.047(1) 0.031(1) 0.001(1) -0.003(1)
N(12) 0.049(1) 0.051(1) 0.074(1) 0.025(1) -0.007(1) 0.002(1)
C(1) 0.040(1) 0.034(1) 0.047(1) 0.016(1) -0.004(1) 0.000(1)
C(3) 0.081(2) 0.046(1) 0.061(2) 0.036(1) -0.004(1) -0.009(1)
C(4) 0.063(1) 0.038(1) 0.065(1) 0.025(1) -0.010(1) -0.003(1)
C(5) 0.047(1) 0.048(1) 0.068(2) 0.017(1) -0.002(1) 0.016(1)
C(6) 0.053(1) 0.070(2) 0.060(1) 0.025(1) 0.011(1) 0.021(1)
C(7) 0.055(1) 0.067(2) 0.055(1) 0.027(1) 0.011(1) 0.006(1)
C(8) 0.046(1) 0.047(1) 0.050(1) 0.021(1) 0.004(1) 0.001(1)
C(9) 0.034(1) 0.034(1) 0.046(1) 0.013(1) -0.002(1) 0.000(1)
C(10) 0.038(1) 0.037(1) 0.054(1) 0.014(1) -0.007(1) 0.003(1)
C(11) 0.046(1) 0.039(1) 0.041(1) 0.022(1) -0.002(1) -0.001(1)
C(13) 0.062(2) 0.070(2) 0.084(2) 0.044(1) -0.012(1) -0.001(1)
C(14) 0.081(2) 0.060(1) 0.058(1) 0.048(1) -0.006(1) 0.003(1)
C(15) 0.093(2) 0.044(1) 0.055(1) 0.031(1) 0.016(1) 0.011(1)
C(16) 0.080(2) 0.049(1) 0.072(2) 0.015(1) 0.023(1) 0.007(1)
C(17) 0.054(1) 0.057(1) 0.069(2) 0.017(1) 0.010(1) -0.005(1)
C(18) 0.047(1) 0.047(1) 0.045(1) 0.021(1) 0.001(1) -0.005(1)
C(19) 0.050(1) 0.037(1) 0.034(1) 0.022(1) 0.002(1) -0.001(1)
C(20) 0.067(1) 0.043(1) 0.039(1) 0.030(1) 0.003(1) 0.001(1)
C(21) 0.104(2) 0.054(2) 0.064(2) 0.041(2) 0.017(2) -0.006(1)
C(22) 0.054(1) 0.069(2) 0.080(2) 0.034(1) -0.016(1) 0.000(1)

loop_
_geom_angle_atom_site_label_1
_geom_angle_atom_site_label_2
_geom_angle_atom_site_label_3
_geom_angle
C(1) N(2) C(3) 118.2(2)
C(11) N(12) C(13) 118.7(2)
N(2) C(1) C(9) 124.1(2)
N(2) C(1) C(11) 112.1(2)
C(9) C(1) C(11) 123.3(2)
N(2) C(3) C(4) 123.2(3)
N(2) C(3) H(3) 116.6(17)
C(4) C(3) H(3) 119.2(16)
C(3) C(4) C(10) 119.4(3)
C(3) C(4) H(4) 122.7(15)
C(10) C(4) H(4) 117.8(15)
C(6) C(5) C(10) 120.0(2)
C(6) C(5) H(5) 124.0(15)
C(10) C(5) H(5) 115.8(15)
C(5) C(6) C(7) 120.1(2)
C(5) C(6) H(6) 122.3(19)
C(7) C(6) H(6) 117.7(19)
C(6) C(7) C(8) 122.6(2)
C(6) C(7) H(7) 117.5(16)
C(8) C(7) H(7) 120.0(16)
C(7) C(8) C(9) 118.6(2)
C(7) C(8) C(21) 118.0(2)
C(9) C(8) C(21) 123.4(2)
C(1) C(9) C(8) 126.1(2)
C(1) C(9) C(10) 115.7(2)
C(8) C(9) C(10) 118.2(2)
C(4) C(10) C(5) 120.6(2)
C(4) C(10) C(9) 119.1(2)
C(5) C(10) C(9) 120.3(2)
N(12) C(11) C(1) 110.9(2)
N(12) C(11) C(19) 123.8(2)
C(1) C(11) C(19) 125.2(2)
N(12) C(13) C(14) 122.6(3)
N(12) C(13) H(13) 117.0(17)
C(14) C(13) H(13) 119.6(17)
C(13) C(14) C(20) 119.8(3)
C(13) C(14) H(14) 121.1(14)
C(20) C(14) H(14) 118.3(13)
C(16) C(15) C(20) 119.5(3)
C(16) C(15) H(15) 122.6(13)
C(20) C(15) H(15) 117.8(13)
C(15) C(16) C(17) 120.5(2)
C(15) C(16) H(16) 119.6(20)
C(17) C(16) H(16) 119.8(20)
C(16) C(17) C(18) 122.6(3)
C(16) C(17) H(17) 124.4(15)
C(18) C(17) H(17) 113.0(15)
C(17) C(18) C(19) 118.1(3)
C(17) C(18) C(22) 118.1(2)
C(19) C(18) C(22) 123.7(2)
C(11) C(19) C(18) 125.6(2)
C(11) C(19) C(20) 115.8(2)
C(18) C(19) C(20) 118.6(2)
C(14) C(20) C(15) 120.3(3)
C(14) C(20) C(19) 119.2(2)
C(15) C(20) C(19) 120.5(3)
C(8) C(21) H(21)1 111.7(16)
C(8) C(21) H(21)2 110.5(21)
C(8) C(21) H(21)3 112.5(18)
H(21)1 C(21) H(21)2 109.3(24)
H(21)1 C(21) H(21)3 107.0(30)
H(21)2 C(21) H(21)3 105.6(21)
C(18) C(22) H(22)1 114.8(21)
C(18) C(22) H(22)2 111.8(18)
C(18) C(22) H(22)3 109.4(19)
H(22)1 C(22) H(22)2 101.6(21)
H(22)1 C(22) H(22)3 111.1(21)
H(22)2 C(22) H(22)3 107.7(26)

loop_
_geom_bond_atom_site_label_1
_geom_bond_atom_site_label_2
_geom_bond_distance
N(2) C(1) 1.320(3)
N(2) C(3) 1.368(4)
N(12) C(11) 1.322(3)
N(12) C(13) 1.370(42
C(1) C(9) 1.432(3)
C(1) C(11) 1.504(35
C(3) C(4) 1.355(3)
C(3) H(3) 1.045(32)
C(4) C(10) 1.411(4)
C(4) H(4) 1.058(32)
C(5) C(6) 1.351(4)
C(5) C(10) 1.426(3)
C(5) H(5) 1.049(33)
C(6) C(7) 1.407(4)
C(6) H(6) 1.056(26)
C(7) C(8) 1.377(3)
C(7) H(7) 1.036(31)
C(8) C(9) 1.435(3)
C(8) C(21) 1.510(4)
C(9) C(10) 1.424(3)
C(11) C(19) 1.432(2)
C(13) C(14) 1.357(3)
C(13) H(13) 1.047(35)
C(14) C(20) 1.405(4)
C(14) H(14) 1.094(36)
C(15) C(16) 1.354(5)
C(15) C(20) 1.423(3)
C(15) H(15) 1.135(37)
C(16) C(17) 1.404(5)
C(16) H(16) 1.090(24)
C(17) C(18) 1.383(3)
C(17) H(17) 1.107(34)
C(18) C(19) 1.432(3)
C(18) C(22) 1.504(4)
C(19) C(20) 1.427(4)
C(21) H(21)1 0.960(34)
C(21) H(21)2 1.001(26)
C(21) H(21)3 0.980(29)
C(22) H(22)1 1.063(26)
C(22) H(22)2 1.041(28)
C(22) H(22)3 1.019(30)

loop_
_geom_torsion_atom_site_label_1
_geom_torsion_atom_site_label_2
_geom_torsion_atom_site_label_3
_geom_torsion_atom_site_label_4
_geom_torsion
C(3) N(2) C(1) C(9) -0.9(3)
C(3) N(2) C(1) C(11) 171.9(2)
C(1) N(2) C(3) C(4) -3.1(4)
C(13) N(12) C(11) C(1) 174.6(2)
C(13) N(12) C(11) C(19) -1.5(4)
C(11) N(12) C(13) C(14) -1.5(4)
N(2) C(1) C(9) C(8) -174.5(2)
N(2) C(1) C(9) C(10) 5.0(3)
C(11) C(1) C(9) C(8) 13.4(3)
C(11) C(1) C(9) C(10) -167.0(2)
N(2) C(1) C(11) N(12) -101.2(2)
N(2) C(1) C(11) C(19) 74.8(3)
C(9) C(1) C(11) N(12) 71.7(3)
C(9) C(1) C(11) C(19) -112.3(3)
N(2) C(3) C(4) C(10) 2.5(4)
C(3) C(4) C(10) C(5) -178.2(2)
C(3) C(4) C(10) C(9) 2.0(4)
C(10) C(5) C(6) C(7) 2.2(4)
C(6) C(5) C(10) C(4) -177.4(2)
C(6) C(5) C(10) C(9) 2.5(4)
C(5) C(6) C(7) C(8) -3.6(4)
C(6) C(7) C(8) C(9) 0.2(4)
C(6) C(7) C(8) C(21) 177.2(3)
C(7) C(8) C(9) C(1) -176.2(2)
C(7) C(8) C(9) C(10) 4.3(3)
C(21) C(8) C(9) C(1) 7.0(4)
C(21) C(8) C(9) C(10) -172.5(2)
C(1) C(9) C(10) C(4) -5.4(3)
C(1) C(9) C(10) C(5) 174.8(2)
C(8) C(9) C(10) C(4) 174.2(2)
C(8) C(9) C(10) C(5) -5.7(3)
N(12) C(11) C(19) C(18) -174.7(2)
N(12) C(11) C(19) C(20) 3.0(3)
C(1) C(11) C(19) C(18) 9.8(4)
C(1) C(11) C(19) C(20) -172.5(2)
N(12) C(13) C(14) C(20) 2.6(4)
C(13) C(14) C(20) C(15) 177.7(3)
C(13) C(14) C(20) C(19) -0.9(4)
C(20) C(15) C(16) C(17) -0.3(4)
C(16) C(15) C(20) C(14) -176.6(3)
C(16) C(15) C(20) C(19) 2.0(4)
C(15) C(16) C(17) C(18) -1.0(4)
C(16) C(17) C(18) C(19) 0.5(4)
C(16) C(17) C(18) C(22) -179.3(3)
C(17) C(18) C(19) C(11) 178.8(2)
C(17) C(18) C(19) C(20) 1.2(3)
C(22) C(18) C(19) C(11) -1.3(4)
C(22) C(18) C(19) C(20) -179.0(2)
C(11) C(19) C(20) C(14) -1.7(3)
C(11) C(19) C(20) C(15) 179.7(2)
C(18) C(19) C(20) C(14) 176.1(2)
C(18) C(19) C(20) C(15) -2.4(3)
